data_7231904
loop_
_publ_author_name
'Sarkar, Himadri Sekhar'
'Kundu, Shampa'
'Das, Sujoy'
'Maiti, Pulak Kumar'
'Mandal, Sukhendu'
'Sahoo, Prithidipa'

_publ_section_title
;
 2&#x2032;-Deoxy-5-(hydroxymethyl)cytidine: estimation in human cancer
 cells with a simple chemosensor
;
_journal_issue 70
_journal_name_full 'RSC Advances'
_journal_page_first 39893
_journal_paper_doi 10.1039/C8RA08391F
_journal_volume 8
_journal_year 2018
_chemical_formula_moiety 'C33 H35 N5 O2'
_chemical_formula_sum 'C33 H35 N5 O2'
_chemical_formula_weight 533.66
_chemical_melting_point 460
_chemical_name_systematic
(E)-2-((1H-pyrrol-2-yl)methyleneamino)-3',6'-bis(diethylamino)spiro[isoindoline-1,9'-xanthen]-3-one
_chemical_properties_physical Moisture-sensitive
_space_group_crystal_system monoclinic
_space_group_IT_number 14
_space_group_name_Hall '-P 2yn'
_space_group_name_H-M_alt 'P 1 21/n 1'
_symmetry_space_group_name_Hall '-P 2yn'
_symmetry_space_group_name_H-M 'P 1 21/n 1'
_atom_sites_solution_hydrogens geom
_audit_creation_method SHELXL-2014/7
_audit_update_record
;
2018-07-11 deposited with the CCDC.
2018-11-23 downloaded from the CCDC.
;
_cell_angle_alpha 90
_cell_angle_beta 109.349(5)
_cell_angle_gamma 90
_cell_formula_units_Z 4
_cell_length_a 11.1087(11)
_cell_length_b 22.604(2)
_cell_length_c 12.1637(12)
_cell_measurement_reflns_used 9898
_cell_measurement_temperature 296(2)
_cell_measurement_theta_max 22.62
_cell_measurement_theta_min 2.53
_cell_volume 2881.8(5)
_computing_cell_refinement 'Bruker SAINT'
_computing_data_collection 'Bruker APEX2'
_computing_data_reduction 'Bruker SAINT'
_computing_molecular_graphics 'Bruker SHELXTL'
_computing_publication_material 'Bruker SHELXTL'
_computing_structure_refinement 'SHELXL-2014 (Sheldrick 2014)'
_computing_structure_solution 'SHELXS-97 (Sheldrick 2008)'
_diffrn_ambient_temperature 296(2)
_diffrn_measured_fraction_theta_full 0.999
_diffrn_measured_fraction_theta_max 0.999
_diffrn_measurement_device_type 'Bruker APEX-II CCD'
_diffrn_measurement_method '\f and \w scans'
_diffrn_radiation_type MoK\a
_diffrn_radiation_wavelength 0.71073
_diffrn_reflns_av_R_equivalents 0.0868
_diffrn_reflns_av_unetI/netI 0.0368
_diffrn_reflns_Laue_measured_fraction_full 0.999
_diffrn_reflns_Laue_measured_fraction_max 0.999
_diffrn_reflns_limit_h_max 12
_diffrn_reflns_limit_h_min -12
_diffrn_reflns_limit_k_max 24
_diffrn_reflns_limit_k_min -24
_diffrn_reflns_limit_l_max 13
_diffrn_reflns_limit_l_min -13
_diffrn_reflns_number 63481
_diffrn_reflns_point_group_measured_fraction_full 0.999
_diffrn_reflns_point_group_measured_fraction_max 0.999
_diffrn_reflns_theta_full 23.099
_diffrn_reflns_theta_max 23.099
_diffrn_reflns_theta_min 1.802
_exptl_absorpt_coefficient_mu 0.078
_exptl_absorpt_correction_T_max 0.991
_exptl_absorpt_correction_T_min 0.989
_exptl_absorpt_correction_type multi-scan
_exptl_absorpt_process_details 'SADABS 2014/5'
_exptl_crystal_colour Clear
_exptl_crystal_density_diffrn 1.23
_exptl_crystal_description parallelepiped
_exptl_crystal_F_000 1136
_exptl_crystal_recrystallization_method 'Re-crystallisation from solvent: Acetonitrile'
_exptl_crystal_size_max 0.22
_exptl_crystal_size_mid 0.12
_exptl_crystal_size_min 0.12
_refine_diff_density_max 0.393
_refine_diff_density_min -0.632
_refine_diff_density_rms 0.133
_refine_ls_extinction_method none
_refine_ls_goodness_of_fit_ref 1.671
_refine_ls_hydrogen_treatment constr
_refine_ls_matrix_type full
_refine_ls_number_parameters 365
_refine_ls_number_reflns 4061
_refine_ls_number_restraints 0
_refine_ls_restrained_S_all 1.671
_refine_ls_R_factor_all 0.1011
_refine_ls_R_factor_gt 0.0720
_refine_ls_shift/su_max 0.000
_refine_ls_shift/su_mean 0.000
_refine_ls_structure_factor_coef Fsqd
_refine_ls_weighting_details 'w=1/[\s^2^(Fo^2^)+(0.1000P)^2^+0.6351P] where P=(Fo^2^+2Fc^2^)/3'
_refine_ls_weighting_scheme calc
_refine_ls_wR_factor_gt 0.2089
_refine_ls_wR_factor_ref 0.2456
_reflns_Friedel_coverage 0.000
_reflns_number_gt 3164
_reflns_number_total 4066
_reflns_threshold_expression 'I > 2\s(I)'
_cod_data_source_file c8ra08391f2.cif
_cod_data_source_block CS-1
_cod_database_code 7231904
_shelx_shelxl_version_number 2014/7
_shelx_space_group_comment
;
The symmetry employed for this shelxl refinement is uniquely defined
by the following loop, which should always be used as a source of
symmetry information in preference to the above space-group names.
They are only intended as comments.
;
_shelx_estimated_absorpt_t_min 0.480
_shelx_estimated_absorpt_t_max 0.651

loop_
_space_group_symop_operation_xyz
'x, y, z'
'-x+1/2, y+1/2, -z+1/2'
'-x, -y, -z'
'x-1/2, -y-1/2, z-1/2'

loop_
_atom_site_label
_atom_site_type_symbol
_atom_site_fract_x
_atom_site_fract_y
_atom_site_fract_z
_atom_site_U_iso_or_equiv
_atom_site_adp_type
_atom_site_occupancy
_atom_site_site_symmetry_order
_atom_site_calc_flag
_atom_site_refinement_flags_posn
_atom_site_refinement_flags_adp
O29 O 0.6345(2) 0.27562(12) 0.5291(2) 0.0505(7) Uani 1 1 d . .
O10 O 0.8683(3) 0.30757(15) 1.0634(2) 0.0658(9) Uani 1 1 d . .
N7 N 0.6839(3) 0.25666(13) 0.8460(2) 0.0402(8) Uani 1 1 d . .
N8 N 0.7812(3) 0.29693(13) 0.8641(2) 0.0402(8) Uani 1 1 d . .
C3 C 0.4768(3) 0.17955(14) 0.8059(3) 0.0312(8) Uani 1 1 d . .
H3 H 0.4898 0.1894 0.7364 0.037 Uiso 1 1 calc R U
N22 N 0.9459(3) 0.14189(15) 0.4932(3) 0.0536(9) Uani 1 1 d . .
N36 N 0.3354(3) 0.43152(16) 0.4658(3) 0.0598(10) Uani 1 1 d . .
C18 C 0.8357(3) 0.27294(15) 0.6879(3) 0.0341(8) Uani 1 1 d . .
C30 C 0.6014(3) 0.32670(16) 0.5737(3) 0.0386(9) Uani 1 1 d . .
C35 C 0.6744(3) 0.35027(15) 0.6793(3) 0.0352(8) Uani 1 1 d . .
C19 C 0.9537(3) 0.24553(15) 0.7297(3) 0.0397(9) Uani 1 1 d . .
H19 H 1.0099 0.2569 0.8019 0.048 Uiso 1 1 calc R U
C34 C 0.6278(3) 0.40187(16) 0.7119(3) 0.0417(9) Uani 1 1 d . .
H34 H 0.6738 0.4193 0.7825 0.050 Uiso 1 1 calc R U
C28 C 0.7550(3) 0.25242(16) 0.5823(3) 0.0369(9) Uani 1 1 d . .
C16 C 0.9013(3) 0.36688(15) 0.8074(3) 0.0375(9) Uani 1 1 d . .
C4 C 0.5517(4) 0.19639(15) 0.9136(3) 0.0404(9) Uani 1 1 d . .
C32 C 0.4449(3) 0.40455(16) 0.5366(3) 0.0422(9) Uani 1 1 d . .
C20 C 0.9910(3) 0.20208(16) 0.6686(3) 0.0436(9) Uani 1 1 d . .
H20 H 1.0711 0.1848 0.7002 0.052 Uiso 1 1 calc R U
C27 C 0.7891(3) 0.20917(16) 0.5188(3) 0.0414(9) Uani 1 1 d . .
H27 H 0.7309 0.1970 0.4481 0.050 Uiso 1 1 calc R U
C17 C 0.7967(3) 0.32153(15) 0.7543(3) 0.0357(8) Uani 1 1 d . .
C6 C 0.6584(4) 0.23539(16) 0.9335(3) 0.0445(10) Uani 1 1 d . .
H6 H 0.7086 0.2452 1.0091 0.053 Uiso 1 1 calc R U
C31 C 0.4902(3) 0.35254(17) 0.5027(3) 0.0434(9) Uani 1 1 d . .
H31 H 0.4451 0.3351 0.4317 0.052 Uiso 1 1 calc R U
C33 C 0.5170(4) 0.42824(17) 0.6448(3) 0.0459(10) Uani 1 1 d . .
H33 H 0.4892 0.4624 0.6714 0.055 Uiso 1 1 calc R U
C21 C 0.9094(3) 0.18338(15) 0.5587(3) 0.0401(9) Uani 1 1 d . .
C9 C 0.8620(3) 0.32073(18) 0.9639(3) 0.0458(10) Uani 1 1 d . .
C15 C 0.9549(4) 0.40700(17) 0.7527(4) 0.0508(10) Uani 1 1 d . .
H15 H 0.9323 0.4077 0.6719 0.061 Uiso 1 1 calc R U
C11 C 0.9360(3) 0.36604(17) 0.9269(3) 0.0457(10) Uani 1 1 d . .
C14 C 1.0435(4) 0.44639(18) 0.8215(4) 0.0614(12) Uani 1 1 d . .
H14 H 1.0806 0.4740 0.7860 0.074 Uiso 1 1 calc R U
C25 C 0.8624(4) 0.12662(18) 0.3774(4) 0.0561(11) Uani 1 1 d . .
H25A H 0.7768 0.1210 0.3800 0.067 Uiso 1 1 calc R U
H25B H 0.8903 0.0892 0.3552 0.067 Uiso 1 1 calc R U
C12 C 1.0254(4) 0.4054(2) 0.9958(4) 0.0642(13) Uani 1 1 d . .
H12 H 1.0489 0.4045 1.0766 0.077 Uiso 1 1 calc R U
C37 C 0.2646(4) 0.40720(19) 0.3528(4) 0.0646(13) Uani 1 1 d . .
H37A H 0.1770 0.4208 0.3306 0.078 Uiso 1 1 calc R U
H37B H 0.2638 0.3644 0.3588 0.078 Uiso 1 1 calc R U
C13 C 1.0780(4) 0.4458(2) 0.9405(4) 0.0679(13) Uani 1 1 d . .
H13 H 1.1376 0.4729 0.9843 0.081 Uiso 1 1 calc R U
N5 N 0.5017(4) 0.17199(18) 0.9922(4) 0.0802(12) Uani 1 1 d . .
H5 H 0.5325 0.1753 1.0668 0.096 Uiso 1 1 calc R U
C39 C 0.2877(4) 0.48594(19) 0.4999(4) 0.0637(12) Uani 1 1 d . .
H39A H 0.2382 0.5072 0.4304 0.076 Uiso 1 1 calc R U
H39B H 0.3595 0.5107 0.5422 0.076 Uiso 1 1 calc R U
C2 C 0.3809(5) 0.1465(2) 0.8154(4) 0.0657(13) Uani 1 1 d . .
H2 H 0.3165 0.1300 0.7532 0.079 Uiso 1 1 calc R U
C26 C 0.8573(4) 0.1719(2) 0.2843(4) 0.0661(12) Uani 1 1 d . .
H26A H 0.8277 0.2090 0.3042 0.099 Uiso 1 1 calc R U
H26B H 0.8000 0.1585 0.2107 0.099 Uiso 1 1 calc R U
H26C H 0.9411 0.1770 0.2791 0.099 Uiso 1 1 calc R U
C1 C 0.3914(5) 0.1406(2) 0.9292(4) 0.0653(13) Uani 1 1 d . .
H1 H 0.3368 0.1201 0.9593 0.078 Uiso 1 1 calc R U
C38 C 0.3183(5) 0.4239(2) 0.2591(4) 0.0834(16) Uani 1 1 d . .
H38A H 0.3054 0.4654 0.2428 0.125 Uiso 1 1 calc R U
H38B H 0.2760 0.4017 0.1898 0.125 Uiso 1 1 calc R U
H38C H 0.4080 0.4153 0.2848 0.125 Uiso 1 1 calc R U
C23 C 1.0749(4) 0.1204(2) 0.5266(4) 0.0748(15) Uani 1 1 d . .
H23A H 1.1321 0.1513 0.5693 0.090 Uiso 1 1 calc R U
H23B H 1.0958 0.1121 0.4568 0.090 Uiso 1 1 calc R U
C40 C 0.2056(6) 0.4754(3) 0.5752(6) 0.0954(18) Uani 1 1 d . .
H40A H 0.1315 0.4530 0.5322 0.143 Uiso 1 1 calc R U
H40B H 0.1795 0.5128 0.5976 0.143 Uiso 1 1 calc R U
H40C H 0.2535 0.4539 0.6437 0.143 Uiso 1 1 calc R U
C24 C 1.0970(7) 0.0655(2) 0.6006(7) 0.154(4) Uani 1 1 d . .
H24A H 1.0969 0.0756 0.6773 0.230 Uiso 1 1 calc R U
H24B H 1.1779 0.0485 0.6058 0.230 Uiso 1 1 calc R U
H24C H 1.0303 0.0375 0.5660 0.230 Uiso 1 1 calc R U

loop_
_atom_site_aniso_label
_atom_site_aniso_U_11
_atom_site_aniso_U_22
_atom_site_aniso_U_33
_atom_site_aniso_U_23
_atom_site_aniso_U_13
_atom_site_aniso_U_12
O29 0.0410(15) 0.0589(17) 0.0399(15) -0.0170(12) -0.0021(11) 0.0114(13)
O10 0.0654(19) 0.108(2) 0.0200(15) -0.0072(14) 0.0091(13) -0.0078(17)
N7 0.0440(17) 0.0446(18) 0.0322(17) 0.0012(13) 0.0129(13) 0.0008(15)
N8 0.0453(18) 0.0484(18) 0.0239(16) -0.0011(13) 0.0074(13) -0.0015(15)
C3 0.0378(19) 0.0394(19) 0.0151(16) 0.0040(13) 0.0072(14) -0.0028(16)
N22 0.049(2) 0.057(2) 0.049(2) -0.0201(16) 0.0076(16) 0.0100(16)
N36 0.053(2) 0.062(2) 0.058(2) 0.0054(18) 0.0091(18) 0.0206(18)
C18 0.0392(19) 0.0359(19) 0.0254(18) 0.0000(14) 0.0081(15) 0.0016(15)
C30 0.038(2) 0.043(2) 0.036(2) -0.0020(16) 0.0133(16) 0.0028(16)
C35 0.0391(19) 0.040(2) 0.0280(18) -0.0004(15) 0.0126(15) 0.0010(16)
C19 0.044(2) 0.044(2) 0.0254(18) -0.0022(16) 0.0038(16) 0.0009(17)
C34 0.049(2) 0.046(2) 0.0322(19) -0.0025(16) 0.0172(17) 0.0002(18)
C28 0.0330(19) 0.044(2) 0.0302(19) -0.0024(16) 0.0057(15) 0.0023(16)
C16 0.0367(19) 0.041(2) 0.034(2) -0.0084(16) 0.0111(15) 0.0020(16)
C4 0.053(2) 0.037(2) 0.037(2) 0.0063(16) 0.0220(18) 0.0039(17)
C32 0.038(2) 0.044(2) 0.045(2) 0.0077(17) 0.0141(17) 0.0053(17)
C20 0.040(2) 0.045(2) 0.040(2) -0.0001(17) 0.0054(17) 0.0079(17)
C27 0.043(2) 0.043(2) 0.033(2) -0.0087(16) 0.0051(16) 0.0026(17)
C17 0.042(2) 0.043(2) 0.0228(17) -0.0021(15) 0.0105(15) 0.0018(16)
C6 0.060(2) 0.044(2) 0.029(2) 0.0019(16) 0.0132(18) 0.0076(19)
C31 0.038(2) 0.053(2) 0.033(2) -0.0025(17) 0.0039(16) 0.0024(18)
C33 0.051(2) 0.042(2) 0.048(2) 0.0026(18) 0.0207(19) 0.0084(18)
C21 0.043(2) 0.038(2) 0.039(2) -0.0045(16) 0.0125(17) 0.0018(16)
C9 0.042(2) 0.064(3) 0.028(2) -0.0083(18) 0.0069(17) 0.0088(19)
C15 0.049(2) 0.052(2) 0.054(2) -0.0051(19) 0.0198(19) 0.0008(19)
C11 0.040(2) 0.056(2) 0.040(2) -0.0099(18) 0.0108(17) 0.0015(18)
C14 0.055(3) 0.048(3) 0.084(3) -0.010(2) 0.027(2) -0.008(2)
C25 0.051(2) 0.050(2) 0.065(3) -0.026(2) 0.016(2) -0.0017(19)
C12 0.052(3) 0.084(3) 0.052(3) -0.027(2) 0.011(2) -0.007(2)
C37 0.041(2) 0.053(3) 0.082(3) 0.010(2) -0.005(2) 0.0026(19)
C13 0.057(3) 0.069(3) 0.073(3) -0.030(3) 0.017(2) -0.016(2)
N5 0.107(3) 0.075(3) 0.062(3) 0.002(2) 0.033(2) -0.008(3)
C39 0.061(3) 0.054(3) 0.075(3) 0.016(2) 0.021(2) 0.018(2)
C2 0.077(3) 0.070(3) 0.042(3) 0.001(2) 0.009(2) -0.007(3)
C26 0.068(3) 0.069(3) 0.060(3) -0.012(2) 0.018(2) -0.001(2)
C1 0.079(3) 0.069(3) 0.052(3) -0.002(2) 0.027(2) -0.022(3)
C38 0.098(4) 0.073(3) 0.059(3) 0.000(3) 0.000(3) -0.004(3)
C23 0.061(3) 0.079(3) 0.076(3) -0.030(3) 0.010(2) 0.019(3)
C40 0.097(4) 0.077(4) 0.134(5) 0.014(3) 0.068(4) 0.023(3)
C24 0.131(6) 0.050(3) 0.206(8) -0.014(4) -0.044(6) 0.019(4)

loop_
_atom_type_symbol
_atom_type_description
_atom_type_scat_dispersion_real
_atom_type_scat_dispersion_imag
_atom_type_scat_source
C C 0.0033 0.0016 'International Tables Vol C Tables 4.2.6.8 and 6.1.1.4'
H H 0.0000 0.0000 'International Tables Vol C Tables 4.2.6.8 and 6.1.1.4'
N N 0.0061 0.0033 'International Tables Vol C Tables 4.2.6.8 and 6.1.1.4'
O O 0.0106 0.0060 'International Tables Vol C Tables 4.2.6.8 and 6.1.1.4'

loop_
_geom_angle_atom_site_label_1
_geom_angle_atom_site_label_2
_geom_angle_atom_site_label_3
_geom_angle
C30 O29 C28 118.5(3)
C6 N7 N8 119.6(3)
C9 N8 N7 131.1(3)
C9 N8 C17 114.2(3)
N7 N8 C17 114.6(2)
C2 C3 C4 109.0(3)
C2 C3 H3 125.5
C4 C3 H3 125.5
C21 N22 C23 121.6(3)
C21 N22 C25 120.6(3)
C23 N22 C25 116.8(3)
C32 N36 C37 121.0(3)
C32 N36 C39 121.7(4)
C37 N36 C39 117.2(3)
C28 C18 C19 115.8(3)
C28 C18 C17 122.0(3)
C19 C18 C17 122.2(3)
O29 C30 C35 122.7(3)
O29 C30 C31 114.1(3)
C35 C30 C31 123.2(3)
C30 C35 C34 115.5(3)
C30 C35 C17 122.0(3)
C34 C35 C17 122.4(3)
C20 C19 C18 122.6(3)
C20 C19 H19 118.7
C18 C19 H19 118.7
C33 C34 C35 122.9(3)
C33 C34 H34 118.5
C35 C34 H34 118.5
C27 C28 C18 123.1(3)
C27 C28 O29 114.3(3)
C18 C28 O29 122.5(3)
C15 C16 C11 120.5(3)
C15 C16 C17 129.2(3)
C11 C16 C17 110.3(3)
C3 C4 N5 107.5(3)
C3 C4 C6 123.1(3)
N5 C4 C6 129.3(4)
N36 C32 C31 121.2(3)
N36 C32 C33 122.0(3)
C31 C32 C33 116.8(3)
C19 C20 C21 120.8(3)
C19 C20 H20 119.6
C21 C20 H20 119.6
C28 C27 C21 120.9(3)
C28 C27 H27 119.5
C21 C27 H27 119.5
N8 C17 C18 110.0(3)
N8 C17 C35 110.5(3)
C18 C17 C35 110.5(3)
N8 C17 C16 99.6(3)
C18 C17 C16 113.8(3)
C35 C17 C16 112.0(3)
N7 C6 C4 119.3(3)
N7 C6 H6 120.4
C4 C6 H6 120.4
C30 C31 C32 120.5(3)
C30 C31 H31 119.8
C32 C31 H31 119.8
C34 C33 C32 121.0(3)
C34 C33 H33 119.5
C32 C33 H33 119.5
N22 C21 C27 121.2(3)
N22 C21 C20 122.2(3)
C27 C21 C20 116.6(3)
O10 C9 N8 126.2(4)
O10 C9 C11 128.0(3)
N8 C9 C11 105.8(3)
C16 C15 C14 117.9(4)
C16 C15 H15 121.1
C14 C15 H15 121.1
C16 C11 C12 121.5(4)
C16 C11 C9 110.1(3)
C12 C11 C9 128.3(4)
C13 C14 C15 121.8(4)
C13 C14 H14 119.1
C15 C14 H14 119.1
N22 C25 C26 114.8(3)
N22 C25 H25A 108.6
C26 C25 H25A 108.6
N22 C25 H25B 108.6
C26 C25 H25B 108.6
H25A C25 H25B 107.5
C13 C12 C11 117.7(4)
C13 C12 H12 121.1
C11 C12 H12 121.1
N36 C37 C38 113.5(4)
N36 C37 H37A 108.9
C38 C37 H37A 108.9
N36 C37 H37B 108.9
C38 C37 H37B 108.9
H37A C37 H37B 107.7
C14 C13 C12 120.6(4)
C14 C13 H13 119.7
C12 C13 H13 119.7
C4 N5 C1 107.8(4)
C4 N5 H5 126.1
C1 N5 H5 126.1
N36 C39 C40 113.0(4)
N36 C39 H39A 109.0
C40 C39 H39A 109.0
N36 C39 H39B 109.0
C40 C39 H39B 109.0
H39A C39 H39B 107.8
C3 C2 C1 109.9(4)
C3 C2 H2 125.0
C1 C2 H2 125.0
C25 C26 H26A 109.5
C25 C26 H26B 109.5
H26A C26 H26B 109.5
C25 C26 H26C 109.5
H26A C26 H26C 109.5
H26B C26 H26C 109.5
C2 C1 N5 105.8(4)
C2 C1 H1 127.1
N5 C1 H1 127.1
C37 C38 H38A 109.5
C37 C38 H38B 109.5
H38A C38 H38B 109.5
C37 C38 H38C 109.5
H38A C38 H38C 109.5
H38B C38 H38C 109.5
N22 C23 C24 113.4(5)
N22 C23 H23A 108.9
C24 C23 H23A 108.9
N22 C23 H23B 108.9
C24 C23 H23B 108.9
H23A C23 H23B 107.7
C39 C40 H40A 109.5
C39 C40 H40B 109.5
H40A C40 H40B 109.5
C39 C40 H40C 109.5
H40A C40 H40C 109.5
H40B C40 H40C 109.5
C23 C24 H24A 109.5
C23 C24 H24B 109.5
H24A C24 H24B 109.5
C23 C24 H24C 109.5
H24A C24 H24C 109.5
H24B C24 H24C 109.5

loop_
_geom_bond_atom_site_label_1
_geom_bond_atom_site_label_2
_geom_bond_distance
O29 C30 1.377(4)
O29 C28 1.383(4)
O10 C9 1.226(4)
N7 C6 1.282(5)
N7 N8 1.374(4)
N8 C9 1.359(5)
N8 C17 1.509(4)
C3 C2 1.337(6)
C3 C4 1.354(5)
C3 H3 0.9300
N22 C21 1.376(4)
N22 C23 1.438(5)
N22 C25 1.448(5)
N36 C32 1.378(5)
N36 C37 1.447(6)
N36 C39 1.453(5)
C18 C28 1.380(5)
C18 C19 1.385(5)
C18 C17 1.509(5)
C30 C35 1.379(5)
C30 C31 1.381(5)
C35 C34 1.386(5)
C35 C17 1.510(5)
C19 C20 1.376(5)
C19 H19 0.9300
C34 C33 1.367(5)
C34 H34 0.9300
C28 C27 1.375(5)
C16 C15 1.372(5)
C16 C11 1.375(5)
C16 C17 1.523(5)
C4 N5 1.370(5)
C4 C6 1.432(5)
C32 C31 1.394(5)
C32 C33 1.401(5)
C20 C21 1.408(5)
C20 H20 0.9300
C27 C21 1.389(5)
C27 H27 0.9300
C6 H6 0.9300
C31 H31 0.9300
C33 H33 0.9300
C9 C11 1.474(6)
C15 C14 1.385(6)
C15 H15 0.9300
C11 C12 1.390(6)
C14 C13 1.369(6)
C14 H14 0.9300
C25 C26 1.514(6)
C25 H25A 0.9700
C25 H25B 0.9700
C12 C13 1.373(7)
C12 H12 0.9300
C37 C38 1.500(7)
C37 H37A 0.9700
C37 H37B 0.9700
C13 H13 0.9300
N5 C1 1.403(6)
N5 H5 0.8600
C39 C40 1.510(7)
C39 H39A 0.9700
C39 H39B 0.9700
C2 C1 1.357(6)
C2 H2 0.9300
C26 H26A 0.9600
C26 H26B 0.9600
C26 H26C 0.9600
C1 H1 0.9300
C38 H38A 0.9600
C38 H38B 0.9600
C38 H38C 0.9600
C23 C24 1.505(8)
C23 H23A 0.9700
C23 H23B 0.9700
C40 H40A 0.9600
C40 H40B 0.9600
C40 H40C 0.9600
C24 H24A 0.9600
C24 H24B 0.9600
C24 H24C 0.9600
